data_7719158
loop_
_publ_author_name
'Shang, Meng-Jia'
'Chen, Duyong'
'Zhou, Ren-He'
'Lu, Han-Han'
'Ma, Lin'
'Xiao, Jingyi'
'Zhao, Liang'
'Meng, Yin-Shan'
'Liu, Tao'

_publ_section_title
;
 Unveiling the Relationship between Counterion Size and Spin Crossover
 Dynamics in Hexadentate Schiff-Base Manganese(III) Complexes
;
_journal_name_full 'Dalton Transactions'
_journal_paper_doi 10.1039/D5DT01347J
_journal_year 2025
_chemical_absolute_configuration unk
_chemical_formula_moiety 'C22 H26 F2 Mn N4 O2, N O3'
_chemical_formula_sum 'C22 H26 F2 Mn N5 O5'
_chemical_formula_weight 533.42
_space_group_crystal_system orthorhombic
_space_group_IT_number 19
_space_group_name_Hall 'P 2ac 2ab'
_space_group_name_H-M_alt 'P 21 21 21'
_atom_sites_solution_hydrogens geom
_atom_sites_solution_primary iterative
_audit_creation_date 2025-06-06
_audit_creation_method
;
Olex2 1.2-beta
(compiled 2018.05.29 svn.r3508 for OlexSys, GUI svn.r5506)
;
_audit_update_record
;
2025-07-05 deposited with the CCDC.	2025-07-24 downloaded from the CCDC.
;
_cell_angle_alpha 90
_cell_angle_beta 90
_cell_angle_gamma 90
_cell_formula_units_Z 4
_cell_length_a 15.865(4)
_cell_length_b 8.0509(18)
_cell_length_c 18.202(5)
_cell_measurement_reflns_used 7817
_cell_measurement_temperature 120(2)
_cell_measurement_theta_max 24.101
_cell_measurement_theta_min 2.567
_cell_volume 2324.9(10)
_computing_cell_refinement 'SAINT V8.40A (?, 2016)'
_computing_data_collection 'Bruker D8 Venture diffractometer'
_computing_data_reduction 'SAINT V8.40A (?, 2016)'
_computing_molecular_graphics 'Olex2 (Dolomanov et al., 2009)'
_computing_publication_material 'Olex2 (Dolomanov et al., 2009)'
_computing_structure_refinement 'ShelXL (Sheldrick, 2015)'
_computing_structure_solution 'olex2.solve (Bourhis et al., 2015)'
_diffrn_ambient_temperature 120.0
_diffrn_measured_fraction_theta_full 1.000
_diffrn_measured_fraction_theta_max 0.997
_diffrn_measurement_device_type 'Bruker APEX-II CCD'
_diffrn_measurement_method '\f and \w scans'
_diffrn_radiation_type MoK\a
_diffrn_radiation_wavelength 0.71073
_diffrn_reflns_av_R_equivalents 0.1305
_diffrn_reflns_av_unetI/netI 0.0558
_diffrn_reflns_Laue_measured_fraction_full 1.000
_diffrn_reflns_Laue_measured_fraction_max 0.997
_diffrn_reflns_limit_h_max 19
_diffrn_reflns_limit_h_min -19
_diffrn_reflns_limit_k_max 9
_diffrn_reflns_limit_k_min -9
_diffrn_reflns_limit_l_max 21
_diffrn_reflns_limit_l_min -21
_diffrn_reflns_number 45931
_diffrn_reflns_point_group_measured_fraction_full 1.000
_diffrn_reflns_point_group_measured_fraction_max 0.996
_diffrn_reflns_theta_full 25.242
_diffrn_reflns_theta_max 25.395
_diffrn_reflns_theta_min 2.238
_diffrn_standards_number 0
_exptl_absorpt_coefficient_mu 0.628
_exptl_absorpt_correction_T_max 0.7452
_exptl_absorpt_correction_T_min 0.5737
_exptl_absorpt_correction_type multi-scan
_exptl_absorpt_process_details
'SADABS-2016/2 (Bruker,2016/2) was used for absorption correction. wR2(int) was 0.1328 before and 0.0689 after correction. The Ratio of minimum to maximum transmission is 0.7699. The \l/2 correction factor is Not present.'
_exptl_crystal_colour 'metallic blackish black'
_exptl_crystal_colour_lustre metallic
_exptl_crystal_colour_modifier blackish
_exptl_crystal_colour_primary black
_exptl_crystal_density_diffrn 1.524
_exptl_crystal_description block
_exptl_crystal_F_000 1104
_exptl_crystal_size_max 0.2
_exptl_crystal_size_mid 0.1
_exptl_crystal_size_min 0.1
_refine_diff_density_max 0.347
_refine_diff_density_min -0.250
_refine_diff_density_rms 0.056
_refine_ls_abs_structure_details
;
 Refined as an inversion twin.
;
_refine_ls_abs_structure_Flack 0.36(3)
_refine_ls_extinction_method none
_refine_ls_goodness_of_fit_ref 1.042
_refine_ls_hydrogen_treatment constr
_refine_ls_matrix_type full
_refine_ls_number_parameters 317
_refine_ls_number_reflns 4252
_refine_ls_number_restraints 0
_refine_ls_restrained_S_all 1.042
_refine_ls_R_factor_all 0.0621
_refine_ls_R_factor_gt 0.0433
_refine_ls_shift/su_max 0.000
_refine_ls_shift/su_mean 0.000
_refine_ls_structure_factor_coef Fsqd
_refine_ls_weighting_details 'w=1/[\s^2^(Fo^2^)+(0.0334P)^2^+1.2200P] where P=(Fo^2^+2Fc^2^)/3'
_refine_ls_weighting_scheme calc
_refine_ls_wR_factor_gt 0.0877
_refine_ls_wR_factor_ref 0.0969
_reflns_Friedel_coverage 0.746
_reflns_Friedel_fraction_full 1.000
_reflns_Friedel_fraction_max 0.996
_reflns_number_gt 3490
_reflns_number_total 4252
_reflns_threshold_expression 'I > 2\s(I)'
_cod_data_source_file d5dt01347j2.cif
_cod_data_source_block 1
_cod_database_code 7719158
_shelx_shelxl_version_number 2018/3
_shelx_space_group_comment
;
The symmetry employed for this shelxl refinement is uniquely defined
by the following loop, which should always be used as a source of
symmetry information in preference to the above space-group names.
They are only intended as comments.
;
_shelx_estimated_absorpt_t_max 0.940
_shelx_estimated_absorpt_t_min 0.885
_olex2_refinement_description
;
1. Twinned data refinement
 Scales: 0.64(3)
 0.36(3)
2. Fixed Uiso
 At 1.2 times of:
  All C(H) groups, All C(H,H) groups, All N(H) groups
3.a Ternary CH refined with riding coordinates:
 N1(H1), N2(H2)
3.b Secondary CH2 refined with riding coordinates:
 C00G(H00A,H00B), C00I(H00C,H00D), C00K(H00E,H00G), C00M(H00H,H00I), C00N(H00K,
 H00M), C00S(H00N,H00O), C00V(H00Q,H00S), C00W(H00T,H00V)
3.c Aromatic/amide H refined with riding coordinates:
 C00F(H00F), C00J(H00J), C00L(H00L), C00P(H00P), C00R(H00R), C00U(H00U),
 C00Y(H00Y), C00Z(H00Z)
;
_olex2_submission_special_instructions 'No special instructions were received'

loop_
_space_group_symop_operation_xyz
'x, y, z'
'-x+1/2, -y, z+1/2'
'-x, y+1/2, -z+1/2'
'x+1/2, -y+1/2, -z'

loop_
_atom_site_label
_atom_site_type_symbol
_atom_site_fract_x
_atom_site_fract_y
_atom_site_fract_z
_atom_site_U_iso_or_equiv
_atom_site_adp_type
_atom_site_occupancy
_atom_site_site_symmetry_order
_atom_site_calc_flag
_atom_site_refinement_flags_posn
_atom_site_refinement_flags_adp
_atom_site_refinement_flags_occupancy
_atom_site_disorder_assembly
_atom_site_disorder_group
Mn1 Mn 0.42698(5) 0.26637(8) 0.53989(4) 0.02863(19) Uani 1 1 d . . . . .
O1 O 0.4694(2) 0.1349(4) 0.4631(2) 0.0323(8) Uani 1 1 d . . . . .
O2 O 0.3919(2) 0.4033(4) 0.6177(2) 0.0344(9) Uani 1 1 d . . . . .
F1 F 0.4408(3) -0.1090(5) 0.23052(19) 0.0771(13) Uani 1 1 d . . . . .
O3 O 0.5907(3) 0.6382(5) 0.6485(2) 0.0616(13) Uani 1 1 d . . . . .
N1 N 0.5012(3) 0.1460(5) 0.6148(2) 0.0305(10) Uani 1 1 d . . . . .
H1 H 0.521285 0.041559 0.590749 0.037 Uiso 1 1 calc R . . . .
O5 O 0.6401(3) 0.8850(5) 0.6349(3) 0.0655(14) Uani 1 1 d . . . . .
N5 N 0.5919(3) 0.7720(5) 0.6163(3) 0.0392(11) Uani 1 1 d . . . . .
N4 N 0.3607(3) 0.4068(5) 0.4716(3) 0.0365(11) Uani 1 1 d . . . . .
F2 F 0.2029(3) 0.6845(5) 0.7706(3) 0.0956(17) Uani 1 1 d . . . . .
N3 N 0.3376(3) 0.0980(5) 0.5579(2) 0.0321(11) Uani 1 1 d . . . . .
N2 N 0.5305(3) 0.4129(5) 0.5222(2) 0.0316(10) Uani 1 1 d . . . . .
H2 H 0.522710 0.515563 0.552379 0.038 Uiso 1 1 calc R . . . .
O4 O 0.5421(3) 0.7935(5) 0.5639(2) 0.0669(14) Uani 1 1 d . . . . .
C00E C 0.4238(4) 0.0468(5) 0.4163(3) 0.0316(12) Uani 1 1 d . . . . .
C00F C 0.4557(4) 0.0148(6) 0.3459(3) 0.0405(14) Uani 1 1 d . . . . .
H00F H 0.509037 0.057239 0.331476 0.049 Uiso 1 1 calc R . . . .
C00G C 0.3123(4) 0.0656(7) 0.6350(3) 0.0388(14) Uani 1 1 d . . . . .
H00A H 0.262820 -0.009304 0.635837 0.047 Uiso 1 1 calc R . . . .
H00B H 0.296176 0.171270 0.659006 0.047 Uiso 1 1 calc R . . . .
C00H C 0.3185(3) 0.4796(6) 0.6249(4) 0.0375(14) Uani 1 1 d . . . . .
C00I C 0.5765(3) 0.2518(6) 0.6269(3) 0.0342(11) Uani 1 1 d . . . . .
H00C H 0.622747 0.185004 0.648372 0.041 Uiso 1 1 calc R . . . .
H00D H 0.562801 0.343044 0.661404 0.041 Uiso 1 1 calc R . . . .
C00J C 0.3121(3) -0.0066(7) 0.5095(3) 0.0367(14) Uani 1 1 d . . . . .
H00J H 0.268604 -0.081220 0.523498 0.044 Uiso 1 1 calc R . . . .
C00K C 0.4620(3) 0.0970(7) 0.6861(3) 0.0395(14) Uani 1 1 d . . . . .
H00E H 0.445668 0.198508 0.713251 0.047 Uiso 1 1 calc R . . . .
H00G H 0.504304 0.036988 0.715990 0.047 Uiso 1 1 calc R . . . .
C00L C 0.2935(4) 0.4878(7) 0.4906(4) 0.0419(15) Uani 1 1 d . . . . .
H00L H 0.260946 0.536211 0.452379 0.050 Uiso 1 1 calc R . . . .
C00M C 0.3844(4) -0.0133(7) 0.6765(3) 0.0437(15) Uani 1 1 d . . . . .
H00H H 0.401494 -0.115693 0.650311 0.052 Uiso 1 1 calc R . . . .
H00I H 0.363903 -0.046453 0.725716 0.052 Uiso 1 1 calc R . . . .
C00N C 0.3972(4) 0.4474(7) 0.3999(3) 0.0431(16) Uani 1 1 d . . . . .
H00K H 0.355095 0.506428 0.369411 0.052 Uiso 1 1 calc R . . . .
H00M H 0.413546 0.344128 0.374045 0.052 Uiso 1 1 calc R . . . .
C00O C 0.4085(5) -0.0787(7) 0.2982(3) 0.0500(17) Uani 1 1 d . . . . .
C00P C 0.2995(4) -0.1154(7) 0.3838(4) 0.0456(15) Uani 1 1 d . . . . .
H00P H 0.246440 -0.160899 0.397158 0.055 Uiso 1 1 calc R . . . .
C00Q C 0.2642(3) 0.5107(6) 0.5642(4) 0.0412(15) Uani 1 1 d . . . . .
C00R C 0.2959(4) 0.5372(7) 0.6951(4) 0.0470(16) Uani 1 1 d . . . . .
H00R H 0.331191 0.518333 0.736386 0.056 Uiso 1 1 calc R . . . .
C00S C 0.4739(4) 0.5563(7) 0.4109(3) 0.0418(14) Uani 1 1 d . . . . .
H00N H 0.457923 0.652290 0.441897 0.050 Uiso 1 1 calc R . . . .
H00O H 0.491954 0.600127 0.362547 0.050 Uiso 1 1 calc R . . . .
C00T C 0.3440(3) -0.0197(6) 0.4361(3) 0.0361(14) Uani 1 1 d . . . . .
C00U C 0.3301(4) -0.1449(7) 0.3146(4) 0.0501(17) Uani 1 1 d . . . . .
H00U H 0.299103 -0.207636 0.279609 0.060 Uiso 1 1 calc R . . . .
C00V C 0.6031(3) 0.3217(6) 0.5542(3) 0.0352(13) Uani 1 1 d . . . . .
H00Q H 0.651488 0.397861 0.560791 0.042 Uiso 1 1 calc R . . . .
H00S H 0.620558 0.230797 0.520836 0.042 Uiso 1 1 calc R . . . .
C00W C 0.5486(3) 0.4675(6) 0.4466(3) 0.0373(13) Uani 1 1 d . . . . .
H00T H 0.563891 0.369588 0.416563 0.045 Uiso 1 1 calc R . . . .
H00V H 0.597734 0.543415 0.447304 0.045 Uiso 1 1 calc R . . . .
C00X C 0.2210(5) 0.6216(8) 0.7020(5) 0.064(2) Uani 1 1 d . . . . .
C00Y C 0.1872(4) 0.5950(8) 0.5768(4) 0.0561(18) Uani 1 1 d . . . . .
H00Y H 0.150065 0.613472 0.536748 0.067 Uiso 1 1 calc R . . . .
C00Z C 0.1650(4) 0.6505(8) 0.6449(5) 0.069(2) Uani 1 1 d . . . . .
H00Z H 0.113202 0.706693 0.652948 0.083 Uiso 1 1 calc R . . . .

loop_
_atom_site_aniso_label
_atom_site_aniso_U_11
_atom_site_aniso_U_22
_atom_site_aniso_U_33
_atom_site_aniso_U_23
_atom_site_aniso_U_13
_atom_site_aniso_U_12
Mn1 0.0278(3) 0.0247(3) 0.0334(4) 0.0006(3) -0.0005(3) 0.0000(3)
O1 0.0341(19) 0.0283(17) 0.035(2) -0.0033(17) 0.0006(18) -0.0068(15)
O2 0.0299(19) 0.0303(18) 0.043(2) -0.0040(18) 0.0013(17) 0.0032(16)
F1 0.119(4) 0.074(2) 0.038(2) -0.013(2) 0.004(2) -0.023(3)
O3 0.088(4) 0.038(2) 0.059(3) 0.014(2) 0.004(3) -0.003(2)
N1 0.030(2) 0.030(2) 0.031(3) 0.003(2) 0.000(2) 0.0014(19)
O5 0.050(3) 0.036(2) 0.111(4) -0.023(3) 0.001(3) -0.002(2)
N5 0.042(3) 0.026(2) 0.050(3) -0.005(2) 0.005(2) 0.007(2)
N4 0.038(3) 0.027(2) 0.044(3) 0.000(2) -0.010(2) -0.004(2)
F2 0.111(4) 0.079(3) 0.097(4) 0.014(2) 0.069(3) 0.038(3)
N3 0.026(2) 0.027(2) 0.043(3) 0.001(2) -0.003(2) 0.0009(19)
N2 0.033(2) 0.026(2) 0.036(3) 0.0022(19) 0.004(2) -0.0016(18)
O4 0.100(4) 0.051(3) 0.050(3) -0.005(2) -0.019(3) 0.017(3)
C00E 0.034(3) 0.021(2) 0.040(3) 0.004(2) 0.000(3) 0.002(2)
C00F 0.051(4) 0.033(3) 0.037(4) 0.001(3) -0.001(3) -0.003(3)
C00G 0.036(3) 0.035(3) 0.046(4) 0.003(3) 0.003(3) -0.005(3)
C00H 0.031(3) 0.024(3) 0.058(4) 0.005(3) 0.013(3) 0.001(2)
C00I 0.030(2) 0.033(3) 0.040(3) 0.001(3) -0.007(2) -0.004(3)
C00J 0.029(3) 0.030(3) 0.051(4) 0.004(3) 0.000(3) -0.003(2)
C00K 0.042(3) 0.039(3) 0.037(3) 0.008(3) 0.001(3) -0.002(3)
C00L 0.036(3) 0.028(3) 0.062(4) 0.007(3) -0.016(3) -0.004(3)
C00M 0.042(3) 0.043(3) 0.046(4) 0.011(3) 0.005(3) 0.000(3)
C00N 0.058(4) 0.035(3) 0.036(4) 0.007(3) -0.009(3) -0.004(3)
C00O 0.082(5) 0.037(3) 0.031(3) 0.001(3) -0.004(3) -0.002(3)
C00P 0.039(3) 0.032(3) 0.066(4) 0.000(3) -0.015(3) -0.003(3)
C00Q 0.028(3) 0.026(3) 0.069(5) 0.008(3) 0.003(3) 0.000(2)
C00R 0.047(4) 0.038(3) 0.055(4) 0.002(3) 0.023(3) 0.004(3)
C00S 0.058(4) 0.029(3) 0.039(4) 0.008(2) 0.002(3) -0.005(3)
C00T 0.032(3) 0.025(3) 0.052(4) -0.002(3) -0.009(3) 0.002(2)
C00U 0.064(4) 0.036(3) 0.051(4) -0.003(3) -0.023(4) -0.003(3)
C00V 0.031(3) 0.035(3) 0.040(3) -0.002(2) -0.002(2) -0.003(2)
C00W 0.042(3) 0.032(3) 0.038(4) 0.006(2) 0.004(3) -0.007(2)
C00X 0.065(5) 0.041(4) 0.087(6) 0.011(4) 0.046(4) 0.007(4)
C00Y 0.034(3) 0.044(3) 0.090(5) 0.024(4) 0.009(4) 0.005(3)
C00Z 0.041(4) 0.046(4) 0.121(7) 0.031(4) 0.024(5) 0.013(3)

loop_
_atom_type_symbol
_atom_type_description
_atom_type_scat_dispersion_real
_atom_type_scat_dispersion_imag
_atom_type_scat_source
C C 0.0033 0.0016 'International Tables Vol C Tables 4.2.6.8 and 6.1.1.4'
H H 0.0000 0.0000 'International Tables Vol C Tables 4.2.6.8 and 6.1.1.4'
F F 0.0171 0.0103 'International Tables Vol C Tables 4.2.6.8 and 6.1.1.4'
Mn Mn 0.3368 0.7283 'International Tables Vol C Tables 4.2.6.8 and 6.1.1.4'
N N 0.0061 0.0033 'International Tables Vol C Tables 4.2.6.8 and 6.1.1.4'
O O 0.0106 0.0060 'International Tables Vol C Tables 4.2.6.8 and 6.1.1.4'

loop_
_geom_angle_atom_site_label_1
_geom_angle_atom_site_label_2
_geom_angle_atom_site_label_3
_geom_angle
_geom_angle_site_symmetry_1
_geom_angle_site_symmetry_3
_geom_angle_publ_flag
O1 Mn1 O2 176.13(15) . . ?
O1 Mn1 N1 91.30(16) . . ?
O1 Mn1 N4 92.55(18) . . ?
O1 Mn1 N3 89.69(16) . . ?
O1 Mn1 N2 85.40(16) . . ?
O2 Mn1 N1 86.89(17) . . ?
O2 Mn1 N4 88.94(17) . . ?
O2 Mn1 N3 93.68(16) . . ?
O2 Mn1 N2 91.03(16) . . ?
N1 Mn1 N2 85.18(16) . . ?
N4 Mn1 N1 173.51(18) . . ?
N4 Mn1 N3 96.55(17) . . ?
N4 Mn1 N2 89.93(18) . . ?
N3 Mn1 N1 88.69(17) . . ?
N3 Mn1 N2 172.05(16) . . ?
C00E O1 Mn1 125.7(3) . . ?
C00H O2 Mn1 127.4(4) . . ?
C00I N1 Mn1 106.9(3) . . ?
C00I N1 C00K 110.9(4) . . ?
C00K N1 Mn1 117.7(3) . . ?
O3 N5 O5 121.7(5) . . ?
O3 N5 O4 118.4(5) . . ?
O5 N5 O4 119.9(5) . . ?
C00L N4 Mn1 123.7(4) . . ?
C00L N4 C00N 116.8(5) . . ?
C00N N4 Mn1 118.4(4) . . ?
C00G N3 Mn1 118.0(3) . . ?
C00J N3 Mn1 123.9(4) . . ?
C00J N3 C00G 116.7(5) . . ?
C00V N2 Mn1 106.0(3) . . ?
C00W N2 Mn1 118.4(3) . . ?
C00W N2 C00V 111.3(4) . . ?
O1 C00E C00F 119.2(5) . . ?
O1 C00E C00T 121.8(5) . . ?
C00F C00E C00T 118.9(5) . . ?
C00O C00F C00E 118.9(5) . . ?
N3 C00G C00M 110.0(4) . . ?
O2 C00H C00Q 122.6(5) . . ?
O2 C00H C00R 117.8(6) . . ?
C00R C00H C00Q 119.5(5) . . ?
N1 C00I C00V 108.1(4) . . ?
N3 C00J C00T 125.3(5) . . ?
N1 C00K C00M 112.9(4) . . ?
N4 C00L C00Q 125.6(5) . . ?
C00G C00M C00K 115.0(5) . . ?
N4 C00N C00S 109.3(5) . . ?
F1 C00O C00F 117.9(6) . . ?
F1 C00O C00U 117.7(6) . . ?
C00F C00O C00U 124.4(6) . . ?
C00U C00P C00T 122.5(6) . . ?
C00H C00Q C00L 120.5(5) . . ?
C00Y C00Q C00H 118.7(6) . . ?
C00Y C00Q C00L 119.6(6) . . ?
C00X C00R C00H 117.8(7) . . ?
C00N C00S C00W 114.1(4) . . ?
C00E C00T C00J 121.5(5) . . ?
C00P C00T C00E 118.7(5) . . ?
C00P C00T C00J 119.5(5) . . ?
C00P C00U C00O 116.6(6) . . ?
N2 C00V C00I 108.3(4) . . ?
N2 C00W C00S 112.7(4) . . ?
F2 C00X C00Z 119.0(6) . . ?
C00R C00X F2 116.4(8) . . ?
C00R C00X C00Z 124.6(7) . . ?
C00Z C00Y C00Q 121.8(7) . . ?
C00Y C00Z C00X 117.4(6) . . ?

loop_
_geom_bond_atom_site_label_1
_geom_bond_atom_site_label_2
_geom_bond_distance
_geom_bond_site_symmetry_2
_geom_bond_publ_flag
Mn1 O1 1.879(3) . ?
Mn1 O2 1.879(4) . ?
Mn1 N1 2.045(4) . ?
Mn1 N4 1.983(4) . ?
Mn1 N3 1.989(4) . ?
Mn1 N2 2.048(4) . ?
O1 C00E 1.324(6) . ?
O2 C00H 1.324(6) . ?
F1 C00O 1.357(7) . ?
O3 N5 1.227(5) . ?
N1 C00I 1.485(6) . ?
N1 C00K 1.492(6) . ?
O5 N5 1.235(6) . ?
N5 O4 1.251(6) . ?
N4 C00L 1.297(7) . ?
N4 C00N 1.465(7) . ?
F2 C00X 1.377(8) . ?
N3 C00G 1.482(7) . ?
N3 C00J 1.284(7) . ?
N2 C00V 1.484(6) . ?
N2 C00W 1.472(6) . ?
C00E C00F 1.402(7) . ?
C00E C00T 1.421(8) . ?
C00F C00O 1.371(8) . ?
C00G C00M 1.510(8) . ?
C00H C00Q 1.422(8) . ?
C00H C00R 1.406(8) . ?
C00I C00V 1.500(7) . ?
C00J C00T 1.433(8) . ?
C00K C00M 1.529(8) . ?
C00L C00Q 1.430(8) . ?
C00N C00S 1.513(8) . ?
C00O C00U 1.386(9) . ?
C00P C00T 1.412(8) . ?
C00P C00U 1.371(8) . ?
C00Q C00Y 1.416(8) . ?
C00R C00X 1.375(9) . ?
C00S C00W 1.529(7) . ?
C00X C00Z 1.386(10) . ?
C00Y C00Z 1.364(10) . ?

loop_
_twin_individual_id
_twin_individual_mass_fraction_refined
1 0.64(3)
2 0.36(3)
